data_7251801
loop_
_publ_author_name
'Abulkhaev, Jacob U.'
'Semenov, Artem V.'
'Ivanov, Daniil M.'
'Ignatov, Eugene V.'
'Baykov, Sergey V.'
'Bokach, Nadezhda A.'

_publ_section_title
;
 Palladium(ii) complexes of 5-acetylmethyl-1,2,4-oxadiazole: versatile
 ditopic acceptors for halogen bonding
;
_journal_issue 15
_journal_name_full CrystEngComm
_journal_page_first 2443
_journal_page_last 2454
_journal_paper_doi 10.1039/D6CE00085A
_journal_volume 28
_journal_year 2026
_chemical_formula_moiety 'C6 F4 I2, C22 H18 N4 O4 Pd'
_chemical_formula_sum 'C28 H18 F4 I2 N4 O4 Pd'
_chemical_formula_weight 910.66
_space_group_crystal_system triclinic
_space_group_IT_number 2
_space_group_name_Hall '-P 1'
_space_group_name_H-M_alt 'P -1'
_atom_sites_solution_hydrogens geom
_audit_creation_date 2025-12-17
_audit_creation_method
;
Olex2 1.5
(compiled 2025.07.13 svn.rb7424aed for OlexSys, GUI svn.r7314)
;
_audit_update_record
;
2026-01-16 deposited with the CCDC.	2026-03-13 downloaded from the CCDC.
;
_cell_angle_alpha 80.628(4)
_cell_angle_beta 88.278(3)
_cell_angle_gamma 76.719(4)
_cell_formula_units_Z 1
_cell_length_a 6.0196(2)
_cell_length_b 10.5726(5)
_cell_length_c 11.3896(5)
_cell_measurement_reflns_used 6400
_cell_measurement_temperature 100(2)
_cell_measurement_theta_max 32.2380
_cell_measurement_theta_min 3.5840
_cell_volume 696.04(5)
_computing_cell_refinement 'CrysAlisPro 1.171.41.95a (Rigaku OD, 2021)'
_computing_data_collection 'CrysAlisPro 1.171.41.95a (Rigaku OD, 2021)'
_computing_data_reduction 'CrysAlisPro 1.171.41.95a (Rigaku OD, 2021)'
_computing_molecular_graphics 'Olex2 1.5 (Dolomanov et al., 2009)'
_computing_publication_material 'Olex2 1.5 (Dolomanov et al., 2009)'
_computing_structure_refinement 'SHELXL 2018/3 (Sheldrick, 2015)'
_computing_structure_solution 'SHELXT 2018/2 (Sheldrick, 2018)'
_diffrn_ambient_environment N~2~
_diffrn_ambient_temperature 100(2)
_diffrn_detector 'CCD plate'
_diffrn_detector_area_resol_mean 10.3829
_diffrn_detector_type Atlas
_diffrn_measured_fraction_theta_full 0.998
_diffrn_measured_fraction_theta_max 0.999
_diffrn_measurement_details
;
List of Runs (angles in degrees, time in seconds):

  # Type    Start    End  Width  t~exp~   \w     \q     \k     \f   Frames
#--------------------------------------------------------------------------
  1  \w    -22.00  15.00   1.00   31.40    --  -16.78 -77.00-180.00   37
  2  \w   -103.00 -61.00   1.00   31.40    --  -16.78-178.00  60.00   42
  3  \w    -38.00  16.00   1.00   31.40    --  -16.78 -77.00  30.00   54
  4  \w     39.00  67.00   1.00   31.40    --   18.97 178.00 120.00   28
  5  \w     39.00  69.00   1.00   31.40    --   18.97 178.00-120.00   30
  6  \w     -6.00  92.00   1.00   31.40    --   18.97  38.00  30.00   98
  7  \w     -6.00  93.00   1.00   31.40    --   18.97  38.00 -60.00   99
  8  \w    -17.00  52.00   1.00   31.40    --   18.97 -77.00 -60.00   69
  9  \w    -43.00  28.00   1.00   31.40    --   18.97 -38.00-150.00   71
 10  \w      2.00  91.00   1.00   31.40    --   18.97  38.00-180.00   89
 11  \w     40.00  67.00   1.00   31.40    --   18.97-111.00-153.00   27
 12  \w      3.00  60.00   1.00   31.40    --   18.97 -99.00  90.00   57
 13  \w    -57.00 -13.00   1.00   31.40    --   18.97 -19.00   0.00   44
;
_diffrn_measurement_device 'four-circle diffractometer'
_diffrn_measurement_device_type 'SuperNova, Dual, Cu at home/near, Atlas'
_diffrn_measurement_method '\w scans'
_diffrn_orient_matrix_type 'CrysAlisPro convention (1999,Acta A55,543-557)'
_diffrn_orient_matrix_UB_11 0.0519917000
_diffrn_orient_matrix_UB_12 -0.0613166000
_diffrn_orient_matrix_UB_13 -0.0175070000
_diffrn_orient_matrix_UB_21 -0.0381513000
_diffrn_orient_matrix_UB_22 0.0253791000
_diffrn_orient_matrix_UB_23 -0.0593146000
_diffrn_orient_matrix_UB_31 0.1024695000
_diffrn_orient_matrix_UB_32 0.0217498000
_diffrn_orient_matrix_UB_33 -0.0126297000
_diffrn_radiation_monochromator mirror
_diffrn_radiation_probe x-ray
_diffrn_radiation_type 'Mo K\a'
_diffrn_radiation_wavelength 0.71073
_diffrn_reflns_av_R_equivalents 0.0614
_diffrn_reflns_av_unetI/netI 0.0558
_diffrn_reflns_Laue_measured_fraction_full 0.998
_diffrn_reflns_Laue_measured_fraction_max 0.999
_diffrn_reflns_limit_h_max 8
_diffrn_reflns_limit_h_min -8
_diffrn_reflns_limit_k_max 14
_diffrn_reflns_limit_k_min -14
_diffrn_reflns_limit_l_max 15
_diffrn_reflns_limit_l_min -15
_diffrn_reflns_number 13876
_diffrn_reflns_point_group_measured_fraction_full 0.998
_diffrn_reflns_point_group_measured_fraction_max 0.999
_diffrn_reflns_theta_full 25.242
_diffrn_reflns_theta_max 28.999
_diffrn_reflns_theta_min 3.478
_diffrn_source 'micro-focus sealed X-ray tube'
_diffrn_source_type 'SuperNova (Mo) X-ray Source'
_exptl_absorpt_coefficient_mu 2.955
_exptl_absorpt_correction_T_max 1.00000
_exptl_absorpt_correction_T_min 0.64872
_exptl_absorpt_correction_type multi-scan
_exptl_absorpt_process_details
;
CrysAlisPro 1.171.41.95a (Rigaku Oxford Diffraction, 2021)
Empirical absorption correction using spherical harmonics,
implemented in SCALE3 ABSPACK scaling algorithm.
;
_exptl_crystal_colour 'clear orange'
_exptl_crystal_colour_lustre clear
_exptl_crystal_colour_primary orange
_exptl_crystal_density_diffrn 2.173
_exptl_crystal_description prism
_exptl_crystal_F_000 434
_exptl_crystal_recrystallization_method 'Re-crystallisation from solvent: 1,2-dichloroethane'
_exptl_crystal_size_max 0.13
_exptl_crystal_size_mid 0.07
_exptl_crystal_size_min 0.02
_refine_diff_density_max 2.433
_refine_diff_density_min -1.610
_refine_diff_density_rms 0.197
_refine_ls_extinction_method none
_refine_ls_goodness_of_fit_ref 1.058
_refine_ls_hydrogen_treatment constr
_refine_ls_matrix_type full
_refine_ls_number_parameters 197
_refine_ls_number_reflns 3701
_refine_ls_number_restraints 0
_refine_ls_restrained_S_all 1.058
_refine_ls_R_factor_all 0.0498
_refine_ls_R_factor_gt 0.0397
_refine_ls_shift/su_max 0.002
_refine_ls_shift/su_mean 0.000
_refine_ls_structure_factor_coef Fsqd
_refine_ls_weighting_details 'w=1/[\s^2^(Fo^2^)+(0.0534P)^2^] where P=(Fo^2^+2Fc^2^)/3'
_refine_ls_weighting_scheme calc
_refine_ls_wR_factor_gt 0.0956
_refine_ls_wR_factor_ref 0.1026
_reflns_Friedel_coverage 0.000
_reflns_number_gt 3173
_reflns_number_total 3701
_reflns_threshold_expression 'I > 2\s(I)'
_cod_data_source_file d6ce00085a2.cif
_cod_data_source_block ask-9
_cod_depositor_comments 'Adding full bibliography for 7251800--7251802.cif.'
_cod_database_code 7251801
_shelx_shelxl_version_number 2018/3
_chemical_oxdiff_formula 'C34 H18 F8 I4 N4 O4 Pd '
_shelx_space_group_comment
;
The symmetry employed for this shelxl refinement is uniquely defined
by the following loop, which should always be used as a source of
symmetry information in preference to the above space-group names.
They are only intended as comments.
;
_shelx_estimated_absorpt_t_max 0.943
_shelx_estimated_absorpt_t_min 0.700
_reflns_odcompleteness_completeness 99.90
_reflns_odcompleteness_iscentric 1
_reflns_odcompleteness_theta 30.01
_olex2_refinement_description
;
1.a Aromatic/amide H refined with riding coordinates:
 C3(H3), C9(H9), C7(H7), C11(H11), C10(H10), C8(H8)
1.b Idealised Me refined as rotating group:
 C1(H1A,H1B,H1C)
;
_olex2_submission_special_instructions 'No special instructions were received'
_oxdiff_exptl_absorpt_empirical_details
;
Empirical correction (ABSPACK) includes:
- Absorption correction using spherical harmonics
- Frame scaling
;
_oxdiff_exptl_absorpt_empirical_full_max 2.001
_oxdiff_exptl_absorpt_empirical_full_min 0.699

loop_
_space_group_symop_operation_xyz
'x, y, z'
'-x, -y, -z'

loop_
_atom_site_label
_atom_site_type_symbol
_atom_site_fract_x
_atom_site_fract_y
_atom_site_fract_z
_atom_site_U_iso_or_equiv
_atom_site_adp_type
_atom_site_occupancy
_atom_site_site_symmetry_order
_atom_site_calc_flag
_atom_site_refinement_flags_posn
_atom_site_refinement_flags_adp
_atom_site_refinement_flags_occupancy
_atom_site_disorder_assembly
_atom_site_disorder_group
I1S I -0.02186(4) 0.84162(2) 0.67960(2) 0.01831(10) Uani 1 1 d . . . . .
Pd1 Pd 1.000000 0.500000 1.000000 0.01373(11) Uani 1 2 d S . P . .
F1S F -0.1353(4) 0.8464(2) 0.4069(2) 0.0235(5) Uani 1 1 d . . . . .
F2S F -0.4985(4) 0.9654(3) 0.2687(2) 0.0246(5) Uani 1 1 d . . . . .
O2 O 0.4372(5) 0.8010(3) 0.9039(3) 0.0220(6) Uani 1 1 d . . . . .
O1 O 1.0933(5) 0.6465(3) 1.0601(2) 0.0189(6) Uani 1 1 d . . . . .
N1 N 0.7238(6) 0.6260(3) 0.9188(3) 0.0164(7) Uani 1 1 d . . . . .
N2 N 0.3933(6) 0.7204(4) 0.8225(3) 0.0212(8) Uani 1 1 d . . . . .
C1S C -0.3075(7) 0.9352(4) 0.5732(4) 0.0168(8) Uani 1 1 d . . . . .
C2S C -0.3154(7) 0.9216(4) 0.4544(4) 0.0173(8) Uani 1 1 d . . . . .
C6 C 0.5869(7) 0.5205(4) 0.7546(4) 0.0166(8) Uani 1 1 d . . . . .
C5 C 0.5663(7) 0.6206(4) 0.8349(3) 0.0162(8) Uani 1 1 d . . . . .
C4 C 0.6409(6) 0.7411(4) 0.9562(3) 0.0166(8) Uani 1 1 d . . . . .
C3S C -0.5026(7) 0.9839(4) 0.3837(4) 0.0174(8) Uani 1 1 d . . . . .
C3 C 0.7397(7) 0.8055(4) 1.0315(4) 0.0191(8) Uani 1 1 d . . . . .
H3 H 0.638359 0.894395 1.059231 0.023 Uiso 1 1 calc R U . . .
C9 C 0.6072(7) 0.3491(4) 0.5915(4) 0.0208(9) Uani 1 1 d . . . . .
H9 H 0.614523 0.282342 0.527761 0.025 Uiso 1 1 calc R U . . .
C7 C 0.4110(7) 0.4572(4) 0.7484(4) 0.0202(8) Uani 1 1 d . . . . .
H7 H 0.264627 0.474964 0.806362 0.024 Uiso 1 1 calc R U . . .
C11 C 0.7751(7) 0.4983(4) 0.6796(4) 0.0185(8) Uani 1 1 d . . . . .
H11 H 0.913961 0.546750 0.685558 0.022 Uiso 1 1 calc R U . . .
C2 C 0.9634(7) 0.7588(4) 1.0717(3) 0.0174(8) Uani 1 1 d . . . . .
C10 C 0.7832(7) 0.4137(4) 0.5974(4) 0.0200(8) Uani 1 1 d . . . . .
H10 H 0.927068 0.397848 0.537620 0.024 Uiso 1 1 calc R U . . .
C1 C 1.0724(7) 0.8461(4) 1.1324(4) 0.0219(9) Uani 1 1 d . . . . .
H1A H 1.167157 0.787953 1.211168 0.033 Uiso 1 1 calc R U . . .
H1B H 0.939642 0.925648 1.159170 0.033 Uiso 1 1 calc R U . . .
H1C H 1.189513 0.888164 1.070795 0.033 Uiso 1 1 calc R U . . .
C8 C 0.4231(7) 0.3707(4) 0.6674(4) 0.0224(9) Uani 1 1 d . . . . .
H8 H 0.287035 0.319606 0.663642 0.027 Uiso 1 1 calc R U . . .

loop_
_atom_site_aniso_label
_atom_site_aniso_U_11
_atom_site_aniso_U_22
_atom_site_aniso_U_33
_atom_site_aniso_U_23
_atom_site_aniso_U_13
_atom_site_aniso_U_12
I1S 0.01669(15) 0.01628(16) 0.02030(16) -0.00337(11) -0.00135(10) 0.00008(10)
Pd1 0.0130(2) 0.0132(2) 0.0133(2) -0.00341(16) -0.00001(16) 0.00153(15)
F1S 0.0190(12) 0.0244(14) 0.0238(13) -0.0106(11) 0.0032(10) 0.0060(10)
F2S 0.0252(13) 0.0291(14) 0.0159(12) -0.0088(10) 0.0002(10) 0.0046(10)
O2 0.0170(14) 0.0228(17) 0.0239(16) -0.0101(13) -0.0013(12) 0.0047(12)
O1 0.0175(13) 0.0195(16) 0.0182(14) -0.0072(12) -0.0002(11) 0.0020(11)
N1 0.0170(16) 0.0175(18) 0.0129(16) -0.0042(13) 0.0019(13) 0.0010(13)
N2 0.0213(18) 0.022(2) 0.0188(18) -0.0084(15) -0.0010(15) 0.0009(15)
C1S 0.0155(18) 0.014(2) 0.018(2) -0.0024(16) 0.0001(16) 0.0004(15)
C2S 0.0140(18) 0.016(2) 0.020(2) -0.0065(16) 0.0040(16) 0.0025(15)
C6 0.0154(18) 0.015(2) 0.0168(19) -0.0032(16) -0.0028(15) 0.0027(15)
C5 0.0137(17) 0.020(2) 0.0129(18) -0.0023(15) 0.0021(15) -0.0010(15)
C4 0.0120(17) 0.018(2) 0.0159(19) -0.0028(15) 0.0037(15) 0.0042(14)
C3S 0.0164(18) 0.019(2) 0.0147(18) -0.0048(16) -0.0004(15) 0.0013(15)
C3 0.020(2) 0.017(2) 0.018(2) -0.0074(16) 0.0052(16) 0.0024(16)
C9 0.022(2) 0.021(2) 0.019(2) -0.0063(17) -0.0008(17) -0.0017(17)
C7 0.0141(18) 0.026(2) 0.018(2) -0.0039(17) 0.0012(16) 0.0000(16)
C11 0.0138(18) 0.020(2) 0.020(2) -0.0028(16) 0.0006(16) -0.0003(15)
C2 0.022(2) 0.016(2) 0.0131(18) -0.0027(15) 0.0040(15) -0.0025(15)
C10 0.0203(19) 0.018(2) 0.0179(19) -0.0012(16) 0.0028(16) 0.0028(15)
C1 0.023(2) 0.021(2) 0.022(2) -0.0084(17) -0.0001(17) -0.0024(17)
C8 0.020(2) 0.022(2) 0.024(2) -0.0042(18) -0.0037(17) -0.0030(17)

loop_
_atom_type_symbol
_atom_type_description
_atom_type_scat_dispersion_real
_atom_type_scat_dispersion_imag
_atom_type_scat_source
C C 0.0033 0.0016 'International Tables Vol C Tables 4.2.6.8 and 6.1.1.4'
H H 0.0000 0.0000 'International Tables Vol C Tables 4.2.6.8 and 6.1.1.4'
F F 0.0171 0.0103 'International Tables Vol C Tables 4.2.6.8 and 6.1.1.4'
I I -0.4742 1.8119 'International Tables Vol C Tables 4.2.6.8 and 6.1.1.4'
N N 0.0061 0.0033 'International Tables Vol C Tables 4.2.6.8 and 6.1.1.4'
O O 0.0106 0.0060 'International Tables Vol C Tables 4.2.6.8 and 6.1.1.4'
Pd Pd -0.9988 1.0072 'International Tables Vol C Tables 4.2.6.8 and 6.1.1.4'

loop_
_geom_angle_atom_site_label_1
_geom_angle_atom_site_label_2
_geom_angle_atom_site_label_3
_geom_angle
_geom_angle_site_symmetry_1
_geom_angle_site_symmetry_3
_geom_angle_publ_flag
O1 Pd1 O1 180.0 2_767 . ?
O1 Pd1 N1 89.16(13) . 2_767 ?
O1 Pd1 N1 90.84(13) 2_767 2_767 ?
O1 Pd1 N1 89.16(13) 2_767 . ?
O1 Pd1 N1 90.84(13) . . ?
N1 Pd1 N1 180.0 . 2_767 ?
C4 O2 N2 107.1(3) . . ?
C2 O1 Pd1 126.4(3) . . ?
C5 N1 Pd1 135.6(3) . . ?
C4 N1 Pd1 119.8(3) . . ?
C4 N1 C5 104.2(3) . . ?
C5 N2 O2 104.5(4) . . ?
C2S C1S I1S 121.4(3) . . ?
C2S C1S C3S 116.4(4) . 2_476 ?
C3S C1S I1S 122.2(3) 2_476 . ?
F1S C2S C1S 119.3(4) . . ?
F1S C2S C3S 119.1(4) . . ?
C3S C2S C1S 121.6(4) . . ?
C7 C6 C5 119.7(4) . . ?
C7 C6 C11 120.3(4) . . ?
C11 C6 C5 119.9(4) . . ?
N1 C5 C6 127.0(4) . . ?
N2 C5 N1 113.6(4) . . ?
N2 C5 C6 119.1(4) . . ?
O2 C4 C3 119.6(4) . . ?
N1 C4 O2 110.5(3) . . ?
N1 C4 C3 129.8(4) . . ?
F2S C3S C1S 119.8(4) . 2_476 ?
F2S C3S C2S 118.2(4) . . ?
C2S C3S C1S 122.0(4) . 2_476 ?
C4 C3 H3 119.1 . . ?
C2 C3 C4 121.9(4) . . ?
C2 C3 H3 119.1 . . ?
C10 C9 H9 120.2 . . ?
C8 C9 H9 120.2 . . ?
C8 C9 C10 119.6(4) . . ?
C6 C7 H7 120.2 . . ?
C6 C7 C8 119.6(4) . . ?
C8 C7 H7 120.2 . . ?
C6 C11 H11 120.2 . . ?
C10 C11 C6 119.6(4) . . ?
C10 C11 H11 120.2 . . ?
O1 C2 C3 126.0(4) . . ?
O1 C2 C1 115.2(4) . . ?
C3 C2 C1 118.7(4) . . ?
C9 C10 H10 119.9 . . ?
C11 C10 C9 120.3(4) . . ?
C11 C10 H10 119.9 . . ?
C2 C1 H1A 109.5 . . ?
C2 C1 H1B 109.5 . . ?
C2 C1 H1C 109.5 . . ?
H1A C1 H1B 109.5 . . ?
H1A C1 H1C 109.5 . . ?
H1B C1 H1C 109.5 . . ?
C9 C8 C7 120.6(4) . . ?
C9 C8 H8 119.7 . . ?
C7 C8 H8 119.7 . . ?

loop_
_geom_bond_atom_site_label_1
_geom_bond_atom_site_label_2
_geom_bond_distance
_geom_bond_site_symmetry_2
_geom_bond_publ_flag
I1S C1S 2.087(4) . ?
Pd1 O1 1.988(3) . ?
Pd1 O1 1.988(3) 2_767 ?
Pd1 N1 2.017(3) 2_767 ?
Pd1 N1 2.017(3) . ?
F1S C2S 1.345(4) . ?
F2S C3S 1.354(4) . ?
O2 N2 1.425(4) . ?
O2 C4 1.350(5) . ?
O1 C2 1.287(5) . ?
N1 C5 1.382(5) . ?
N1 C4 1.338(5) . ?
N2 C5 1.294(6) . ?
C1S C2S 1.387(6) . ?
C1S C3S 1.390(6) 2_476 ?
C2S C3S 1.376(6) . ?
C6 C5 1.489(6) . ?
C6 C7 1.386(5) . ?
C6 C11 1.398(5) . ?
C4 C3 1.400(6) . ?
C3 H3 1.0850 . ?
C3 C2 1.388(6) . ?
C9 H9 1.0850 . ?
C9 C10 1.395(6) . ?
C9 C8 1.385(6) . ?
C7 H7 1.0850 . ?
C7 C8 1.390(6) . ?
C11 H11 1.0850 . ?
C11 C10 1.388(6) . ?
C2 C1 1.508(5) . ?
C10 H10 1.0850 . ?
C1 H1A 1.0950 . ?
C1 H1B 1.0950 . ?
C1 H1C 1.0950 . ?
C8 H8 1.0850 . ?

loop_
_geom_torsion_atom_site_label_1
_geom_torsion_atom_site_label_2
_geom_torsion_atom_site_label_3
_geom_torsion_atom_site_label_4
_geom_torsion
_geom_torsion_site_symmetry_1
_geom_torsion_site_symmetry_2
_geom_torsion_site_symmetry_3
_geom_torsion_site_symmetry_4
_geom_torsion_publ_flag
I1S C1S C2S F1S 0.1(5) . . . . ?
I1S C1S C2S C3S -179.5(3) . . . . ?
Pd1 O1 C2 C3 -8.1(6) . . . . ?
Pd1 O1 C2 C1 173.4(2) . . . . ?
Pd1 N1 C5 N2 169.6(3) . . . . ?
Pd1 N1 C5 C6 -15.7(6) . . . . ?
Pd1 N1 C4 O2 -170.2(2) . . . . ?
Pd1 N1 C4 C3 14.0(6) . . . . ?
F1S C2S C3S F2S 0.8(6) . . . . ?
F1S C2S C3S C1S -178.9(3) . . . 2_476 ?
O2 N2 C5 N1 0.4(5) . . . . ?
O2 N2 C5 C6 -174.8(3) . . . . ?
O2 C4 C3 C2 -169.2(4) . . . . ?
N1 C4 C3 C2 6.3(7) . . . . ?
N2 O2 C4 N1 -3.1(4) . . . . ?
N2 O2 C4 C3 173.1(3) . . . . ?
C1S C2S C3S F2S -179.7(4) . . . . ?
C1S C2S C3S C1S 0.7(7) . . . 2_476 ?
C6 C7 C8 C9 -1.2(7) . . . . ?
C6 C11 C10 C9 -1.4(6) . . . . ?
C5 N1 C4 O2 3.3(4) . . . . ?
C5 N1 C4 C3 -172.5(4) . . . . ?
C5 C6 C7 C8 175.5(4) . . . . ?
C5 C6 C11 C10 -174.2(4) . . . . ?
C4 O2 N2 C5 1.6(4) . . . . ?
C4 N1 C5 N2 -2.3(5) . . . . ?
C4 N1 C5 C6 172.5(4) . . . . ?
C4 C3 C2 O1 -10.1(6) . . . . ?
C4 C3 C2 C1 168.3(4) . . . . ?
C3S C1S C2S F1S 178.9(3) 2_476 . . . ?
C3S C1S C2S C3S -0.7(6) 2_476 . . . ?
C7 C6 C5 N1 129.0(4) . . . . ?
C7 C6 C5 N2 -56.5(6) . . . . ?
C7 C6 C11 C10 1.0(6) . . . . ?
C11 C6 C5 N1 -55.8(6) . . . . ?
C11 C6 C5 N2 118.7(5) . . . . ?
C11 C6 C7 C8 0.3(6) . . . . ?
C10 C9 C8 C7 0.7(6) . . . . ?
C8 C9 C10 C11 0.6(6) . . . . ?
